data_1504119
loop_
_publ_author_name
'Kramer, S\/oren'
'Dooleweerdt, Karin'
'Lindhardt, Anders Thyboe'
'Rottl\"ander, Mario'
'Skrydstrup, Troels'

_publ_section_title
;
 Highly regioselective Au(I)-catalyzed hydroamination of ynamides and
 propiolic acid derivatives with anilines.
;
_journal_issue 18
_journal_name_full 'Organic letters'
_journal_page_first 4208
_journal_page_last 4211
_journal_paper_doi 10.1021/ol901565p
_journal_volume 11
_journal_year 2009
_chemical_compound_source 'synthesis as described'
_chemical_formula_moiety 'C17 H15 I1 N2 O2'
_chemical_formula_sum 'C17 H15 I N2 O2'
_chemical_formula_weight 406.21
_chemical_name_systematic
;
 ?
;
_space_group_IT_number 14
_symmetry_cell_setting monoclinic
_symmetry_Int_Tables_number 14
_symmetry_space_group_name_Hall '-P 2yn'
_symmetry_space_group_name_H-M 'P 1 21/n 1'
_atom_sites_solution_hydrogens geom
_atom_sites_solution_primary direct
_atom_sites_solution_secondary difmap
_audit_creation_date 2009-04-29T11:25:52-00:00
_audit_creation_method 'WinGX routine CIF_UPDATE'
_cell_angle_alpha 90
_cell_angle_beta 90.968(2)
_cell_angle_gamma 90
_cell_formula_units_Z 4
_cell_length_a 7.8625(3)
_cell_length_b 10.7999(4)
_cell_length_c 18.3965(8)
_cell_measurement_reflns_used 9091
_cell_measurement_temperature 100(2)
_cell_measurement_theta_max 32.231
_cell_measurement_theta_min 2.214
_cell_measurement_wavelength 0.71073
_cell_volume 1561.90(11)
_computing_cell_refinement 'Saint+ v7.60A (Bruker-Nonius, 2009)'
_computing_data_collection 'Apex2 (Bruker-Nonius, 2009)'
_computing_data_reduction 'Saint+ v7.60A (Bruker-Nonius, 2009)'
_computing_molecular_graphics 'Ortep-3 for Windows (Farrugia, 1997)'
_computing_publication_material 'WinGX publication routines (Farrugia, 1999)'
_computing_structure_refinement 'SHELXL-97 (Sheldrick, 2008)'
_computing_structure_solution 'SHELXS-97 (Sheldrick, 2008)'
_diffrn_ambient_temperature 100(2)
_diffrn_detector_area_resol_mean 12.00
_diffrn_detector_type 'APEX2 charged-coupled device'
_diffrn_measured_fraction_theta_full 0.998
_diffrn_measured_fraction_theta_max 0.998
_diffrn_measurement_device_type 'Bruker X8 APEX-II diffractometer'
_diffrn_measurement_method
;
            Narrow slices collected using \f- and \w-scans
;
_diffrn_radiation_monochromator graphite
_diffrn_radiation_probe x-ray
_diffrn_radiation_type MoK\a
_diffrn_radiation_wavelength 0.71073
_diffrn_reflns_av_R_equivalents 0.0215
_diffrn_reflns_av_unetI/netI 0.0129
_diffrn_reflns_limit_h_max 11
_diffrn_reflns_limit_h_min -11
_diffrn_reflns_limit_k_max 16
_diffrn_reflns_limit_k_min -16
_diffrn_reflns_limit_l_max 27
_diffrn_reflns_limit_l_min -27
_diffrn_reflns_number 34874
_diffrn_reflns_theta_full 32.23
_diffrn_reflns_theta_max 32.23
_diffrn_reflns_theta_min 2.19
_diffrn_source 'fine-focus sealed tube'
_diffrn_standards_number 0
_exptl_absorpt_coefficient_mu 2.059
_exptl_absorpt_correction_T_max 0.661
_exptl_absorpt_correction_T_min 0.510
_exptl_absorpt_correction_type multi-scan
_exptl_absorpt_process_details
;
SADABS (Sheldrick, 2008)
;
_exptl_crystal_colour colourless
_exptl_crystal_density_diffrn 1.727
_exptl_crystal_density_method 'not measured'
_exptl_crystal_description block
_exptl_crystal_F_000 800
_exptl_crystal_size_max 0.3
_exptl_crystal_size_mid 0.25
_exptl_crystal_size_min 0.2
_refine_diff_density_max 0.688
_refine_diff_density_min -0.489
_refine_diff_density_rms 0.06
_refine_ls_extinction_method none
_refine_ls_goodness_of_fit_ref 1.062
_refine_ls_hydrogen_treatment constr
_refine_ls_matrix_type full
_refine_ls_number_parameters 199
_refine_ls_number_reflns 5506
_refine_ls_number_restraints 0
_refine_ls_restrained_S_all 1.062
_refine_ls_R_factor_all 0.017
_refine_ls_R_factor_gt 0.0161
_refine_ls_shift/su_max 0.003
_refine_ls_shift/su_mean 0
_refine_ls_structure_factor_coef Fsqd
_refine_ls_weighting_details 'calc w=1/[\s^2^(Fo^2^)+(0.0199P)^2^+0.8178P] where P=(Fo^2^+2Fc^2^)/3'
_refine_ls_weighting_scheme calc
_refine_ls_wR_factor_gt 0.0427
_refine_ls_wR_factor_ref 0.0431
_reflns_number_gt 5249
_reflns_number_total 5506
_reflns_threshold_expression >2\s(I)
_cod_data_source_file ol901565p_si_002.cif
_cod_data_source_block 09jo0016_0m
_cod_database_code 1504119

loop_
_symmetry_equiv_pos_as_xyz
'x, y, z'
'-x+1/2, y+1/2, -z+1/2'
'-x, -y, -z'
'x-1/2, -y-1/2, z-1/2'

loop_
_atom_site_label
_atom_site_type_symbol
_atom_site_fract_x
_atom_site_fract_y
_atom_site_fract_z
_atom_site_U_iso_or_equiv
_atom_site_adp_type
_atom_site_occupancy
_atom_site_symmetry_multiplicity
_atom_site_calc_flag
_atom_site_refinement_flags
C1 C 0.24155(13) 0.83188(9) 0.13593(5) 0.01294(16) Uani 1 1 d .
C2 C 0.23922(14) 0.79875(10) 0.20888(5) 0.01617(18) Uani 1 1 d .
H2 H 0.3204 0.8325 0.2422 0.019 Uiso 1 1 calc R
C3 C 0.11707(15) 0.71586(11) 0.23268(6) 0.01888(19) Uani 1 1 d .
H3 H 0.1136 0.6934 0.2826 0.023 Uiso 1 1 calc R
C4 C -0.00027(15) 0.66570(11) 0.18338(6) 0.01890(19) Uani 1 1 d .
H4 H -0.0836 0.6088 0.1997 0.023 Uiso 1 1 calc R
C5 C 0.00419(14) 0.69872(10) 0.11018(6) 0.01614(18) Uani 1 1 d .
H5 H -0.0764 0.6641 0.0769 0.019 Uiso 1 1 calc R
C6 C 0.12587(12) 0.78227(9) 0.08506(5) 0.01217(16) Uani 1 1 d .
C7 C 0.40265(12) 0.61686(9) -0.06633(5) 0.01221(16) Uani 1 1 d .
C8 C 0.44849(14) 0.52018(9) -0.11231(6) 0.01542(17) Uani 1 1 d .
H8 H 0.3647 0.4628 -0.1288 0.019 Uiso 1 1 calc R
C9 C 0.61572(15) 0.50710(11) -0.13422(6) 0.01799(19) Uani 1 1 d .
H9 H 0.6458 0.4406 -0.1652 0.022 Uiso 1 1 calc R
C10 C 0.73957(14) 0.59122(11) -0.11087(6) 0.01839(19) Uani 1 1 d .
H10 H 0.8538 0.5825 -0.1261 0.022 Uiso 1 1 calc R
C11 C 0.69491(14) 0.68782(11) -0.06515(6) 0.01906(19) Uani 1 1 d .
H11 H 0.7786 0.7456 -0.0491 0.023 Uiso 1 1 calc R
C12 C 0.52740(14) 0.69995(10) -0.04283(6) 0.01655(18) Uani 1 1 d .
H12 H 0.4978 0.7657 -0.0112 0.02 Uiso 1 1 calc R
C13 C 0.15714(12) 0.75948(9) -0.04135(5) 0.01154(15) Uani 1 1 d .
C14 C 0.22183(13) 0.62801(9) -0.03998(5) 0.01316(16) Uani 1 1 d .
H14A H 0.1465 0.576 -0.071 0.016 Uiso 1 1 calc R
H14B H 0.2165 0.5959 0.0103 0.016 Uiso 1 1 calc R
C15 C 0.09806(14) 0.95124(10) -0.11186(6) 0.01542(18) Uani 1 1 d .
H15A H 0.1764 1.003 -0.0821 0.018 Uiso 1 1 calc R
H15B H -0.0202 0.9649 -0.0961 0.018 Uiso 1 1 calc R
C16 C 0.11721(16) 0.97671(10) -0.19279(6) 0.0188(2) Uani 1 1 d .
H16A H 0.0245 1.0309 -0.2111 0.023 Uiso 1 1 calc R
H16B H 0.2278 1.0169 -0.2024 0.023 Uiso 1 1 calc R
C17 C 0.13225(13) 0.76577(10) -0.17661(5) 0.01380(16) Uani 1 1 d .
N1 N 0.12056(11) 0.82688(8) 0.01328(5) 0.01287(14) Uani 1 1 d .
N2 N 0.14474(11) 0.82029(8) -0.10839(4) 0.01273(14) Uani 1 1 d .
O1 O 0.10797(11) 0.85534(8) -0.22681(4) 0.01769(14) Uani 1 1 d .
O2 O 0.13723(11) 0.65762(8) -0.19199(4) 0.01896(15) Uani 1 1 d .
I1 I 0.416559(9) 0.965351(7) 0.102161(4) 0.01881(3) Uani 1 1 d .

loop_
_atom_site_aniso_label
_atom_site_aniso_U_11
_atom_site_aniso_U_22
_atom_site_aniso_U_33
_atom_site_aniso_U_23
_atom_site_aniso_U_13
_atom_site_aniso_U_12
C1 0.0147(4) 0.0127(4) 0.0115(4) 0.0000(3) 0.0016(3) 0.0007(3)
C2 0.0208(5) 0.0171(4) 0.0106(4) -0.0006(3) -0.0001(3) 0.0035(3)
C3 0.0256(5) 0.0193(5) 0.0118(4) 0.0030(3) 0.0035(4) 0.0032(4)
C4 0.0219(5) 0.0189(5) 0.0161(4) 0.0026(4) 0.0062(4) -0.0012(4)
C5 0.0170(4) 0.0170(4) 0.0146(4) 0.0004(3) 0.0026(3) -0.0015(3)
C6 0.0143(4) 0.0121(4) 0.0101(4) 0.0000(3) 0.0015(3) 0.0015(3)
C7 0.0145(4) 0.0116(4) 0.0105(4) 0.0015(3) -0.0003(3) 0.0023(3)
C8 0.0179(5) 0.0144(4) 0.0139(4) -0.0019(3) -0.0005(3) 0.0025(3)
C9 0.0195(5) 0.0191(5) 0.0153(4) -0.0007(4) 0.0013(3) 0.0067(4)
C10 0.0163(4) 0.0210(5) 0.0179(5) 0.0056(4) 0.0016(3) 0.0053(4)
C11 0.0162(4) 0.0181(5) 0.0229(5) 0.0021(4) -0.0015(4) -0.0004(4)
C12 0.0172(4) 0.0141(4) 0.0183(5) -0.0023(3) -0.0002(3) 0.0004(3)
C13 0.0116(4) 0.0125(4) 0.0105(4) 0.0014(3) -0.0001(3) 0.0005(3)
C14 0.0150(4) 0.0117(4) 0.0128(4) 0.0011(3) 0.0018(3) 0.0012(3)
C15 0.0198(5) 0.0132(4) 0.0132(4) 0.0018(3) 0.0015(3) 0.0037(3)
C16 0.0263(5) 0.0169(5) 0.0132(4) 0.0035(3) 0.0012(4) 0.0034(4)
C17 0.0130(4) 0.0184(4) 0.0100(4) 0.0002(3) 0.0000(3) 0.0012(3)
N1 0.0151(4) 0.0140(4) 0.0095(3) 0.0007(3) 0.0006(3) 0.0015(3)
N2 0.0168(4) 0.0123(3) 0.0092(3) 0.0006(3) 0.0004(3) 0.0028(3)
O1 0.0231(4) 0.0195(4) 0.0104(3) 0.0020(3) -0.0010(3) 0.0026(3)
O2 0.0249(4) 0.0179(4) 0.0141(3) -0.0034(3) -0.0013(3) 0.0014(3)
I1 0.02135(4) 0.01811(4) 0.01706(4) -0.00323(2) 0.00287(2) -0.00673(2)

loop_
_atom_type_symbol
_atom_type_description
_atom_type_scat_dispersion_real
_atom_type_scat_dispersion_imag
_atom_type_scat_source
C C 0.0033 0.0016 'International Tables Vol C Tables 4.2.6.8 and 6.1.1.4'
H H 0 0 'International Tables Vol C Tables 4.2.6.8 and 6.1.1.4'
N N 0.0061 0.0033 'International Tables Vol C Tables 4.2.6.8 and 6.1.1.4'
O O 0.0106 0.006 'International Tables Vol C Tables 4.2.6.8 and 6.1.1.4'
I I -0.4742 1.8119 'International Tables Vol C Tables 4.2.6.8 and 6.1.1.4'

loop_
_geom_angle_atom_site_label_1
_geom_angle_atom_site_label_2
_geom_angle_atom_site_label_3
_geom_angle
C2 C1 C6 121.87(9)
C2 C1 I1 118.90(8)
C6 C1 I1 119.19(7)
C3 C2 C1 119.41(10)
C3 C2 H2 120.3
C1 C2 H2 120.3
C2 C3 C4 119.96(10)
C2 C3 H3 120
C4 C3 H3 120
C3 C4 C5 120.16(10)
C3 C4 H4 119.9
C5 C4 H4 119.9
C4 C5 C6 120.83(10)
C4 C5 H5 119.6
C6 C5 H5 119.6
C5 C6 C1 117.77(9)
C5 C6 N1 121.44(9)
C1 C6 N1 120.35(9)
C12 C7 C8 118.86(9)
C12 C7 C14 120.62(9)
C8 C7 C14 120.47(9)
C9 C8 C7 120.51(10)
C9 C8 H8 119.7
C7 C8 H8 119.7
C8 C9 C10 120.26(10)
C8 C9 H9 119.9
C10 C9 H9 119.9
C11 C10 C9 119.58(10)
C11 C10 H10 120.2
C9 C10 H10 120.2
C10 C11 C12 119.96(10)
C10 C11 H11 120
C12 C11 H11 120
C11 C12 C7 120.83(10)
C11 C12 H12 119.6
C7 C12 H12 119.6
N1 C13 N2 114.37(9)
N1 C13 C14 127.12(9)
N2 C13 C14 118.37(8)
C13 C14 C7 112.81(8)
C13 C14 H14A 109
C7 C14 H14A 109
C13 C14 H14B 109
C7 C14 H14B 109
H14A C14 H14B 107.8
N2 C15 C16 100.86(8)
N2 C15 H15A 111.6
C16 C15 H15A 111.6
N2 C15 H15B 111.6
C16 C15 H15B 111.6
H15A C15 H15B 109.4
O1 C16 C15 104.64(8)
O1 C16 H16A 110.8
C15 C16 H16A 110.8
O1 C16 H16B 110.8
C15 C16 H16B 110.8
H16A C16 H16B 108.9
O2 C17 O1 122.70(9)
O2 C17 N2 128.50(9)
O1 C17 N2 108.78(9)
C13 N1 C6 122.70(9)
C17 N2 C13 126.91(9)
C17 N2 C15 110.90(8)
C13 N2 C15 120.42(8)
C17 O1 C16 110.27(8)

loop_
_geom_bond_atom_site_label_1
_geom_bond_atom_site_label_2
_geom_bond_distance
C1 C2 1.3893(14)
C1 C6 1.4004(14)
C1 I1 2.0943(10)
C2 C3 1.3891(16)
C2 H2 0.95
C3 C4 1.3925(16)
C3 H3 0.95
C4 C5 1.3939(15)
C4 H4 0.95
C5 C6 1.3993(14)
C5 H5 0.95
C6 N1 1.4056(12)
C7 C12 1.3928(14)
C7 C8 1.3950(14)
C7 C14 1.5146(14)
C8 C9 1.3889(15)
C8 H8 0.95
C9 C10 1.3943(17)
C9 H9 0.95
C10 C11 1.3890(16)
C10 H10 0.95
C11 C12 1.3924(15)
C11 H11 0.95
C12 H12 0.95
C13 N1 1.2777(12)
C13 N2 1.3991(12)
C13 C14 1.5082(14)
C14 H14A 0.99
C14 H14B 0.99
C15 N2 1.4622(13)
C15 C16 1.5239(15)
C15 H15A 0.99
C15 H15B 0.99
C16 O1 1.4539(14)
C16 H16A 0.99
C16 H16B 0.99
C17 O2 1.2026(13)
C17 O1 1.3487(12)
C17 N2 1.3883(13)

loop_
_geom_torsion_atom_site_label_1
_geom_torsion_atom_site_label_2
_geom_torsion_atom_site_label_3
_geom_torsion_atom_site_label_4
_geom_torsion
C6 C1 C2 C3 -1.21(15)
I1 C1 C2 C3 176.18(8)
C1 C2 C3 C4 0.76(16)
C2 C3 C4 C5 -0.18(17)
C3 C4 C5 C6 0.03(17)
C4 C5 C6 C1 -0.44(15)
C4 C5 C6 N1 -172.91(10)
C2 C1 C6 C5 1.04(15)
I1 C1 C6 C5 -176.34(7)
C2 C1 C6 N1 173.60(9)
I1 C1 C6 N1 -3.78(12)
C12 C7 C8 C9 0.01(15)
C14 C7 C8 C9 -177.49(9)
C7 C8 C9 C10 -0.48(16)
C8 C9 C10 C11 0.41(16)
C9 C10 C11 C12 0.13(16)
C10 C11 C12 C7 -0.61(17)
C8 C7 C12 C11 0.54(15)
C14 C7 C12 C11 178.03(10)
N1 C13 C14 C7 -113.07(11)
N2 C13 C14 C7 62.30(11)
C12 C7 C14 C13 44.76(12)
C8 C7 C14 C13 -137.79(9)
N2 C15 C16 O1 20.48(11)
N2 C13 N1 C6 -179.92(9)
C14 C13 N1 C6 -4.39(16)
C5 C6 N1 C13 -71.72(13)
C1 C6 N1 C13 116.00(11)
O2 C17 N2 C13 -3.68(18)
O1 C17 N2 C13 174.73(9)
O2 C17 N2 C15 -168.39(11)
O1 C17 N2 C15 10.02(12)
N1 C13 N2 C17 -161.71(10)
C14 C13 N2 C17 22.34(14)
N1 C13 N2 C15 1.70(13)
C14 C13 N2 C15 -174.25(9)
C16 C15 N2 C17 -19.05(11)
C16 C15 N2 C13 175.10(9)
O2 C17 O1 C16 -176.90(10)
N2 C17 O1 C16 4.58(12)
C15 C16 O1 C17 -16.38(12)

loop_
_cod_related_entry_id
_cod_related_entry_code
_cod_related_entry_database
1 28416390 ChemSpider
